data_4308926
loop_
_publ_author_name
'Marina Porchia'
'Grazia Papini'
'Carlo Santini'
'Giancarlo Gioia Lobbia'
'Maura Pellei'
'Francesco Tisato'
'Giuliano Bandoli'
'Alessandro Dolmella'

_publ_section_title
;
Novel Rhenium(V) Oxo Complexes Containing Bis(pyrazol-1-yl)acetate and
Bis(pyrazol-1-yl) Sulfonate as Tripodal N,N,O-heteroscorpionate Ligands
;
_journal_name_full 'Inorganic Chemistry'
_journal_page_first 4045
_journal_page_last 4054
_journal_paper_doi 10.1021/ic050193x
_journal_volume 44
_journal_year 2005
_chemical_formula_sum 'C7 H8 Cl3 N4 O Re'
_chemical_formula_weight 456.72
_chemical_name_systematic
; 
 ? 
;
_space_group_IT_number 2
_symmetry_cell_setting triclinic
_symmetry_space_group_name_Hall '-P 1'
_symmetry_space_group_name_H-M 'P -1'
_atom_sites_solution_hydrogens geom
_atom_sites_solution_primary heavy
_atom_sites_solution_secondary difmap
_audit_creation_method SHELXL-97
_cell_angle_alpha 103.67(3)
_cell_angle_beta 98.45(3)
_cell_angle_gamma 102.00(3)
_cell_formula_units_Z 2
_cell_length_a 6.897(1)
_cell_length_b 7.479(1)
_cell_length_c 12.358(3)
_cell_measurement_temperature 293(2)
_cell_volume 592.8(2)
_computing_cell_refinement 'X-RED Ver.1.22 (2001) STOE & Cie GmbH,Darmstadt'
_computing_data_collection 'CrysAlis Ver.1.169.9(release 21.05.02) Oxford Diffraction Ltd.'
_computing_data_reduction 'X-RED Ver.1.22 (2001) STOE & Cie GmbH,Darmstadt'
_computing_molecular_graphics 'SHELXTL NT Ver.5.10 (Bruker,1999)'
_computing_publication_material 'SHELXTL NT Ver.5.10 (Bruker,1999)'
_computing_structure_refinement 'SHELXL-97 (Sheldrick, 1997)'
_computing_structure_solution 'SHELXTL NT Ver.5.10 (Bruker,1999)'
_diffrn_ambient_temperature 293(2)
_diffrn_measured_fraction_theta_full 0.766
_diffrn_measured_fraction_theta_max 0.766
_diffrn_measurement_device_type omega
_diffrn_measurement_method 'STADI4 CCD'
_diffrn_radiation_monochromator graphite
_diffrn_radiation_source 'fine-focus sealed tube'
_diffrn_radiation_type MoK\a
_diffrn_radiation_wavelength 0.71073
_diffrn_reflns_av_R_equivalents 0.0000
_diffrn_reflns_av_sigmaI/netI 0.0159
_diffrn_reflns_limit_h_max 9
_diffrn_reflns_limit_h_min -9
_diffrn_reflns_limit_k_max 9
_diffrn_reflns_limit_k_min -9
_diffrn_reflns_limit_l_max 16
_diffrn_reflns_limit_l_min 0
_diffrn_reflns_number 2504
_diffrn_reflns_theta_full 29.32
_diffrn_reflns_theta_max 29.32
_diffrn_reflns_theta_min 3.84
_exptl_absorpt_coefficient_mu 10.907
_exptl_absorpt_correction_T_max 0.343
_exptl_absorpt_correction_T_min 0.052
_exptl_absorpt_correction_type experimental
_exptl_crystal_colour blue
_exptl_crystal_density_diffrn 2.559
_exptl_crystal_density_method 'not measured'
_exptl_crystal_description parallelepipeds
_exptl_crystal_F_000 424
_exptl_crystal_size_max 0.30
_exptl_crystal_size_mid 0.24
_exptl_crystal_size_min 0.08
_refine_diff_density_max 1.977
_refine_diff_density_min -1.307
_refine_diff_density_rms 0.482
_refine_ls_extinction_coef 0.000(3)
_refine_ls_extinction_expression Fc^*^=kFc[1+0.001xFc^2^\l^3^/sin(2\q)]^-1/4^
_refine_ls_extinction_method SHELXL
_refine_ls_goodness_of_fit_ref 1.046
_refine_ls_hydrogen_treatment 'riding model'
_refine_ls_matrix_type full
_refine_ls_number_parameters 146
_refine_ls_number_reflns 2504
_refine_ls_number_restraints 0
_refine_ls_restrained_S_all 1.046
_refine_ls_R_factor_all 0.0628
_refine_ls_R_factor_gt 0.0617
_refine_ls_shift/su_max 1.324
_refine_ls_shift/su_mean 0.030
_refine_ls_structure_factor_coef Fsqd
_refine_ls_weighting_details 'calc w=1/[\s^2^(Fo^2^)+(0.1571P)^2^+0.0000P] where P=(Fo^2^+2Fc^2^)/3'
_refine_ls_weighting_scheme calc
_refine_ls_wR_factor_gt 0.1516
_refine_ls_wR_factor_ref 0.1539
_reflns_number_gt 2366
_reflns_number_total 2504
_reflns_threshold_expression >2sigma(I)
_cod_data_source_file ic050193xsi20050204_043327_1.cif
_cod_data_source_block Compound1
_cod_depositor_comments
;
The following automatic conversions were performed:
'_symmetry_cell_setting' value 'Triclinic' changed to 'triclinic'
according to '/home/saulius/struct/CIF-dictionaries/cif_core.dic'
dictionary named 'cif_core.dic' version 2.4.1 from 2010-06-29.

Automatic conversion script
Id: cif_fix_enum 1527 2010-12-29 10:47:43Z saulius 
;
_cod_database_code 4308926

loop_
_symmetry_equiv_pos_as_xyz
'x, y, z'
'-x, -y, -z'

loop_
_atom_site_label
_atom_site_type_symbol
_atom_site_fract_x
_atom_site_fract_y
_atom_site_fract_z
_atom_site_U_iso_or_equiv
_atom_site_adp_type
_atom_site_occupancy
_atom_site_symmetry_multiplicity
_atom_site_calc_flag
_atom_site_refinement_flags
_atom_site_disorder_assembly
_atom_site_disorder_group
Re Re 0.11992(4) 0.69544(4) 0.71916(2) 0.0248(2) Uani 1 1 d . . .
Cl1 Cl 0.3632(4) 0.9866(4) 0.8091(3) 0.0412(6) Uani 1 1 d . . .
Cl2 Cl -0.0024(5) 0.8237(4) 0.5738(2) 0.0384(6) Uani 1 1 d . . .
Cl3 Cl -0.1115(4) 0.8301(4) 0.82637(19) 0.0340(5) Uani 1 1 d . . .
O1 O 0.2708(13) 0.5879(12) 0.6496(7) 0.0429(17) Uani 1 1 d . . .
N1 N 0.1975(11) 0.5951(12) 0.8612(6) 0.0239(16) Uani 1 1 d . . .
N2 N 0.1397(11) 0.4076(11) 0.8561(6) 0.0304(16) Uani 1 1 d . . .
N3 N -0.1291(12) 0.4581(13) 0.6604(7) 0.0303(18) Uani 1 1 d . . .
N4 N -0.1272(11) 0.2983(11) 0.6932(6) 0.0287(16) Uani 1 1 d . . .
C1 C 0.0578(16) 0.2664(15) 0.7489(8) 0.0339(19) Uani 1 1 d . . .
H1A H 0.0295 0.1409 0.7612 0.041 Uiso 1 1 calc R . .
H1B H 0.1563 0.2717 0.7005 0.041 Uiso 1 1 calc R . .
C2 C 0.2798(14) 0.6850(15) 0.9711(8) 0.034(2) Uani 1 1 d . . .
H2A H 0.3287 0.8161 1.0004 0.041 Uiso 1 1 calc R . .
C3 C 0.2815(15) 0.5569(18) 1.0342(8) 0.040(2) Uani 1 1 d . . .
H3A H 0.3322 0.5831 1.1118 0.047 Uiso 1 1 calc R . .
C4 C 0.1922(17) 0.381(2) 0.9583(9) 0.034(2) Uani 1 1 d . . .
H4A H 0.1720 0.2648 0.9753 0.041 Uiso 1 1 calc R . .
C5 C -0.3151(14) 0.4390(16) 0.6045(8) 0.036(2) Uani 1 1 d . . .
H5A H -0.3588 0.5298 0.5742 0.044 Uiso 1 1 calc R . .
C6 C -0.4341(17) 0.261(2) 0.5987(11) 0.042(3) Uani 1 1 d . . .
H6A H -0.5705 0.2116 0.5643 0.051 Uiso 1 1 calc R . .
C7 C -0.3110(16) 0.1685(15) 0.6539(9) 0.038(2) Uani 1 1 d . . .
H7A H -0.3464 0.0462 0.6621 0.046 Uiso 1 1 calc R . .

loop_
_atom_site_aniso_label
_atom_site_aniso_U_11
_atom_site_aniso_U_22
_atom_site_aniso_U_33
_atom_site_aniso_U_23
_atom_site_aniso_U_13
_atom_site_aniso_U_12
Re 0.0336(3) 0.0232(4) 0.0204(3) 0.01258(18) 0.00457(16) 0.00655(19)
Cl1 0.0390(11) 0.0312(15) 0.0487(15) 0.0154(11) 0.0024(10) -0.0022(10)
Cl2 0.0639(15) 0.0344(15) 0.0227(10) 0.0187(9) 0.0070(10) 0.0140(12)
Cl3 0.0461(11) 0.0334(13) 0.0310(11) 0.0158(9) 0.0149(9) 0.0156(10)
O1 0.056(4) 0.040(5) 0.035(4) 0.013(3) 0.014(3) 0.012(3)
N1 0.032(3) 0.024(4) 0.019(3) 0.013(3) 0.003(2) 0.006(3)
N2 0.041(4) 0.030(5) 0.026(4) 0.017(3) 0.007(3) 0.012(3)
N3 0.035(4) 0.030(5) 0.024(4) 0.012(3) -0.001(3) 0.005(3)
N4 0.043(4) 0.021(4) 0.020(3) 0.004(3) 0.007(3) 0.005(3)
C1 0.050(5) 0.027(5) 0.034(5) 0.019(4) 0.010(4) 0.015(4)
C2 0.035(4) 0.031(5) 0.032(5) 0.011(4) -0.004(3) 0.004(4)
C3 0.038(4) 0.061(7) 0.026(4) 0.019(4) 0.003(3) 0.018(5)
C4 0.043(5) 0.045(7) 0.030(5) 0.030(4) 0.010(4) 0.023(5)
C5 0.031(4) 0.045(6) 0.033(5) 0.014(4) 0.000(3) 0.012(4)
C6 0.033(5) 0.047(8) 0.041(6) 0.010(5) 0.006(4) 0.002(5)
C7 0.049(5) 0.030(5) 0.033(5) 0.007(4) 0.013(4) 0.002(4)

loop_
_atom_type_symbol
_atom_type_description
_atom_type_scat_dispersion_real
_atom_type_scat_dispersion_imag
_atom_type_scat_source
C C 0.0033 0.0016 'International Tables Vol C Tables 4.2.6.8 and 6.1.1.4'
H H 0.0000 0.0000 'International Tables Vol C Tables 4.2.6.8 and 6.1.1.4'
N N 0.0061 0.0033 'International Tables Vol C Tables 4.2.6.8 and 6.1.1.4'
O O 0.0106 0.0060 'International Tables Vol C Tables 4.2.6.8 and 6.1.1.4'
Cl Cl 0.1484 0.1585 'International Tables Vol C Tables 4.2.6.8 and 6.1.1.4'
Re Re -1.0185 7.2310 'International Tables Vol C Tables 4.2.6.8 and 6.1.1.4'

loop_
_geom_angle_atom_site_label_1
_geom_angle_atom_site_label_2
_geom_angle_atom_site_label_3
_geom_angle
_geom_angle_site_symmetry_1
_geom_angle_site_symmetry_3
_geom_angle_publ_flag
O1 Re N3 94.0(4) . . ?
O1 Re N1 91.9(4) . . ?
N3 Re N1 87.7(3) . . ?
O1 Re Cl2 96.3(3) . . ?
N3 Re Cl2 90.6(3) . . ?
N1 Re Cl2 171.7(2) . . ?
O1 Re Cl1 96.7(3) . . ?
N3 Re Cl1 169.1(2) . . ?
N1 Re Cl1 89.9(2) . . ?
Cl2 Re Cl1 90.22(11) . . ?
O1 Re Cl3 175.3(3) . . ?
N3 Re Cl3 82.7(2) . . ?
N1 Re Cl3 84.7(2) . . ?
Cl2 Re Cl3 87.04(9) . . ?
Cl1 Re Cl3 86.55(10) . . ?
C2 N1 N2 105.5(8) . . ?
C2 N1 Re 132.3(7) . . ?
N2 N1 Re 121.6(6) . . ?
C4 N2 N1 110.5(9) . . ?
C4 N2 C1 128.2(9) . . ?
N1 N2 C1 120.8(8) . . ?
C5 N3 N4 107.8(9) . . ?
C5 N3 Re 130.6(8) . . ?
N4 N3 Re 120.9(6) . . ?
N3 N4 C7 111.1(8) . . ?
N3 N4 C1 122.0(8) . . ?
C7 N4 C1 126.4(9) . . ?
N2 C1 N4 110.4(8) . . ?
N1 C2 C3 110.6(9) . . ?
C2 C3 C4 105.5(9) . . ?
N2 C4 C3 107.8(10) . . ?
N3 C5 C6 108.8(10) . . ?
C7 C6 C5 107.5(10) . . ?
N4 C7 C6 104.7(10) . . ?

loop_
_geom_bond_atom_site_label_1
_geom_bond_atom_site_label_2
_geom_bond_distance
_geom_bond_site_symmetry_2
_geom_bond_publ_flag
Re O1 1.659(8) . ?
Re N3 2.094(9) . ?
Re N1 2.108(8) . ?
Re Cl2 2.359(3) . ?
Re Cl1 2.362(3) . ?
Re Cl3 2.445(2) . ?
N1 C2 1.343(12) . ?
N1 N2 1.359(12) . ?
N2 C4 1.334(12) . ?
N2 C1 1.435(13) . ?
N3 C5 1.327(12) . ?
N3 N4 1.352(12) . ?
N4 C7 1.368(12) . ?
N4 C1 1.450(13) . ?
C2 C3 1.372(15) . ?
C3 C4 1.378(18) . ?
C5 C6 1.394(18) . ?
C6 C7 1.398(19) . ?
